data_4034864
loop_
_publ_author_name
'Zhang, Rui'
'Tang, Chunping'
'Liu, Hong-Chun'
'Ren, Yongmei'
'Xu, Cheng-Hui'
'Ke, Chang-Qiang'
'Yao, Sheng'
'Huang, Xun'
'Ye, Yang'

_publ_section_title
;
 Ainsliatriolides A and B, Two Guaianolide Trimers from Ainsliaea fragrans
 and Their Cytotoxic Activities.
;
_journal_issue 22
_journal_name_full 'The Journal of organic chemistry'
_journal_page_first 14175
_journal_page_last 14180
_journal_paper_doi 10.1021/acs.joc.8b02346
_journal_volume 83
_journal_year 2018
_chemical_absolute_configuration rmad
_chemical_formula_moiety 'C45 H48 O12, H2 O'
_chemical_formula_sum 'C45 H50 O13'
_chemical_formula_weight 798.85
_space_group_crystal_system orthorhombic
_space_group_IT_number 19
_space_group_name_Hall 'P 2ac 2ab'
_space_group_name_H-M_alt 'P 21 21 21'
_atom_sites_solution_hydrogens mixed
_atom_sites_solution_primary dual
_audit_creation_date 2018-05-15
_audit_creation_method
;
Olex2 1.2
(compiled 2018.04.26 svn.r3504 for OlexSys, GUI svn.r5492)
;
_cell_angle_alpha 90
_cell_angle_beta 90
_cell_angle_gamma 90
_cell_formula_units_Z 4
_cell_length_a 14.8145(14)
_cell_length_b 15.5156(15)
_cell_length_c 19.1787(19)
_cell_measurement_reflns_used 7374
_cell_measurement_temperature 205
_cell_measurement_theta_max 65.34
_cell_measurement_theta_min 3.66
_cell_volume 4408.3(7)
_computing_cell_refinement 'SAINT v8.34A (Bruker, 2013)'
_computing_data_reduction 'SAINT v8.34A (Bruker, 2013)'
_computing_molecular_graphics 'Olex2 (Dolomanov et al., 2009)'
_computing_publication_material 'Olex2 (Dolomanov et al., 2009)'
_computing_structure_refinement 'ShelXL (Sheldrick, 2015)'
_computing_structure_solution 'ShelXT (Sheldrick, 2015)'
_diffrn_ambient_temperature 205.0
_diffrn_measured_fraction_theta_full 0.981
_diffrn_measured_fraction_theta_max 0.981
_diffrn_measurement_device_type 'Bruker APEX-II CCD'
_diffrn_measurement_method '\f and \w scans'
_diffrn_radiation_type CuK\a
_diffrn_radiation_wavelength 1.54178
_diffrn_reflns_av_R_equivalents 0.0480
_diffrn_reflns_av_unetI/netI 0.0359
_diffrn_reflns_Laue_measured_fraction_full 0.981
_diffrn_reflns_Laue_measured_fraction_max 0.981
_diffrn_reflns_limit_h_max 15
_diffrn_reflns_limit_h_min -17
_diffrn_reflns_limit_k_max 18
_diffrn_reflns_limit_k_min -18
_diffrn_reflns_limit_l_max 22
_diffrn_reflns_limit_l_min -20
_diffrn_reflns_number 33811
_diffrn_reflns_point_group_measured_fraction_full 0.975
_diffrn_reflns_point_group_measured_fraction_max 0.975
_diffrn_reflns_theta_full 66.495
_diffrn_reflns_theta_max 66.495
_diffrn_reflns_theta_min 3.664
_exptl_absorpt_coefficient_mu 0.729
_exptl_absorpt_correction_T_max 0.7528
_exptl_absorpt_correction_T_min 0.6444
_exptl_absorpt_correction_type multi-scan
_exptl_absorpt_process_details
'SADABS-2014/5 (Bruker,2014/5) was used for absorption correction. wR2(int) was 0.0920 before and 0.0618 after correction. The Ratio of minimum to maximum transmission is 0.8560. The \l/2 correction factor is 0.00150.'
_exptl_crystal_colour colourless
_exptl_crystal_colour_primary colourless
_exptl_crystal_density_diffrn 1.204
_exptl_crystal_description block
_exptl_crystal_F_000 1696
_exptl_crystal_size_max 0.28
_exptl_crystal_size_mid 0.15
_exptl_crystal_size_min 0.11
_platon_squeeze_details 'TITL cu_2017863_0m_a.res in P2(1)2(1)2(1)'
_refine_diff_density_max 0.218
_refine_diff_density_min -0.278
_refine_diff_density_rms 0.050
_refine_ls_abs_structure_details
;
 Flack x determined using 2845 quotients [(I+)-(I-)]/[(I+)+(I-)]
 (Parsons, Flack and Wagner, Acta Cryst. B69 (2013) 249-259).
;
_refine_ls_abs_structure_Flack 0.17(7)
_refine_ls_extinction_method none
_refine_ls_goodness_of_fit_ref 1.038
_refine_ls_hydrogen_treatment mixed
_refine_ls_matrix_type full
_refine_ls_number_parameters 532
_refine_ls_number_reflns 7574
_refine_ls_number_restraints 11
_refine_ls_restrained_S_all 1.061
_refine_ls_R_factor_all 0.0437
_refine_ls_R_factor_gt 0.0403
_refine_ls_shift/su_max 0.001
_refine_ls_shift/su_mean 0.000
_refine_ls_structure_factor_coef Fsqd
_refine_ls_weighting_details 'w=1/[\s^2^(Fo^2^)+(0.0838P)^2^] where P=(Fo^2^+2Fc^2^)/3'
_refine_ls_weighting_scheme calc
_refine_ls_wR_factor_gt 0.1147
_refine_ls_wR_factor_ref 0.1175
_reflns_Friedel_coverage 0.788
_reflns_Friedel_fraction_full 0.968
_reflns_Friedel_fraction_max 0.968
_reflns_number_gt 6966
_reflns_number_total 7574
_reflns_threshold_expression 'I > 2\s(I)'
_cod_data_source_file jo8b02346_si_003.cif
_cod_data_source_block cu_2017863_0m_sq_s_sq_s
_cod_database_code 4034864
_shelx_shelxl_version_number 2014/7
_shelx_space_group_comment
;
The symmetry employed for this shelxl refinement is uniquely defined
by the following loop, which should always be used as a source of
symmetry information in preference to the above space-group names.
They are only intended as comments.
;
_shelx_estimated_absorpt_t_max 0.924
_shelx_estimated_absorpt_t_min 0.822
_olex2_refinement_description
;
1. Fixed Uiso
 At 1.2 times of:
  All C(H) groups, All C(H,H) groups
 At 1.5 times of:
  All O(H) groups, All O(H,H) groups
2. Restrained distances
 H13G-H13H
 1.46 with sigma of 0.02
 O13-H13H = O13-H13G
 0.86 with sigma of 0.02
 O13-H13G
 0.7 with sigma of 0.02
 O10-O11 \\sim O10-C11B
 with sigma of 0.04
 C12B-O10 \\sim C12B-O11 \\sim C12B-C11B
 with sigma of 0.02
3.a Ternary CH refined with riding coordinates:
 C1(H1), C6(H6A), C5(H5), C5B(H5B), C7B(H7B), C6A(H6AA), C6B(H6B), C5A(H5A),
 C7A(H7A), C7(H7), C1B(H1B)
3.b Secondary CH2 refined with riding coordinates:
 C15(H15A,H15B), C15A(H15C,H15D), C14A(H14A,H14B), C15B(H15E,H15F), C2(H2A,
 H2B), C2B(H2BA,H2BB), C9(H9A,H9B), C9A(H9AA,H9AB), C8B(H8BA,H8BB), C8A(H8AA,
 H8AB), C9B(H9BA,H9BB), C8(H8A,H8B)
3.c X=CH2 refined with riding coordinates:
 C14(H14C,H14D), C13A(H13A,H13B), C14B(H14E,H14F), C13(H13C,H13D), C13B(H13E,
 H13F)
3.d Idealised tetrahedral OH refined as rotating group:
 O6(H6), O3(H3), O9(H9)
;
_olex2_submission_special_instructions 'No special instructions were received'

loop_
_space_group_symop_operation_xyz
'x, y, z'
'-x+1/2, -y, z+1/2'
'-x, y+1/2, -z+1/2'
'x+1/2, -y+1/2, -z'

loop_
_atom_site_label
_atom_site_type_symbol
_atom_site_fract_x
_atom_site_fract_y
_atom_site_fract_z
_atom_site_U_iso_or_equiv
_atom_site_adp_type
_atom_site_occupancy
_atom_site_site_symmetry_order
_atom_site_calc_flag
_atom_site_refinement_flags_posn
O5 O 0.22834(12) 0.46754(11) 0.62424(9) 0.0240(4) Uani 1 1 d .
O4 O 0.17295(13) 0.33461(11) 0.64630(10) 0.0266(4) Uani 1 1 d .
O6 O 0.33019(14) 0.47082(12) 0.74877(11) 0.0320(5) Uani 1 1 d .
H6 H 0.3806 0.4530 0.7365 0.048 Uiso 1 1 calc GR
O10 O 0.26309(16) 0.17855(13) 0.54117(11) 0.0390(5) Uani 1 1 d D
O7 O 0.29704(14) 0.34154(14) 0.88134(10) 0.0349(5) Uani 1 1 d .
O3 O 0.02340(14) 0.36587(13) 0.67536(11) 0.0350(5) Uani 1 1 d .
H3 H 0.0417 0.3368 0.7089 0.053 Uiso 1 1 calc GR
O1 O 0.00906(17) 0.63163(14) 0.67088(11) 0.0432(6) Uani 1 1 d .
O12 O 0.45196(18) 0.48388(15) 0.58317(13) 0.0489(6) Uani 1 1 d .
O9 O 0.51825(15) 0.27578(14) 0.71949(12) 0.0403(5) Uani 1 1 d .
H9 H 0.5242 0.3240 0.7014 0.060 Uiso 1 1 calc GR
O8 O 0.28693(18) 0.32375(17) 0.99712(12) 0.0488(6) Uani 1 1 d .
O11 O 0.1823(2) 0.05720(17) 0.55067(16) 0.0613(7) Uani 1 1 d D
O2 O -0.0409(3) 0.75709(19) 0.71074(15) 0.0760(10) Uani 1 1 d .
O13 O 0.5100(2) 0.4511(2) 0.72294(17) 0.0660(8) Uani 1 1 d D
H13G H 0.560(2) 0.443(2) 0.744(2) 0.099 Uiso 1 1 d DR
H13H H 0.513(4) 0.458(4) 0.6752(13) 0.099 Uiso 1 1 d DR
C4 C 0.13401(18) 0.48069(17) 0.64627(14) 0.0251(6) Uani 1 1 d .
C2A C 0.33402(19) 0.34215(17) 0.63756(14) 0.0264(6) Uani 1 1 d .
C1A C 0.36269(19) 0.29630(17) 0.69267(15) 0.0277(6) Uani 1 1 d .
C3A C 0.2494(2) 0.39048(16) 0.65851(14) 0.0256(6) Uani 1 1 d .
C15 C 0.1342(2) 0.50656(18) 0.72302(14) 0.0285(6) Uani 1 1 d .
H15A H 0.0719 0.5162 0.7383 0.034 Uiso 1 1 calc R
H15B H 0.1671 0.5610 0.7282 0.034 Uiso 1 1 calc R
C3 C 0.09679(19) 0.38889(17) 0.63300(14) 0.0266(6) Uani 1 1 d .
C4A C 0.26451(19) 0.40512(17) 0.73779(14) 0.0272(6) Uani 1 1 d .
C10A C 0.4407(2) 0.23387(18) 0.69065(16) 0.0322(7) Uani 1 1 d .
C1 C 0.0869(2) 0.47738(18) 0.52588(14) 0.0281(6) Uani 1 1 d .
H1 H 0.1485 0.4737 0.5060 0.034 Uiso 1 1 calc R
C3B C 0.4030(2) 0.43938(19) 0.54805(16) 0.0331(7) Uani 1 1 d .
C15A C 0.1782(2) 0.43765(18) 0.77046(15) 0.0304(6) Uani 1 1 d .
H15C H 0.1913 0.4627 0.8163 0.037 Uiso 1 1 calc R
H15D H 0.1362 0.3895 0.7771 0.037 Uiso 1 1 calc R
C10 C 0.0242(2) 0.50061(18) 0.46629(15) 0.0332(7) Uani 1 1 d .
C6 C 0.0016(2) 0.57842(18) 0.60851(15) 0.0302(6) Uani 1 1 d .
H6A H -0.0432 0.5321 0.6163 0.036 Uiso 1 1 calc R
C5 C 0.0927(2) 0.53928(17) 0.59069(14) 0.0253(6) Uani 1 1 d .
H5 H 0.1358 0.5863 0.5801 0.030 Uiso 1 1 calc R
C4B C 0.37644(19) 0.34540(18) 0.56615(15) 0.0279(6) Uani 1 1 d .
C10B C 0.3912(2) 0.34690(19) 0.38938(16) 0.0365(7) Uani 1 1 d .
C14A C 0.4594(2) 0.21146(19) 0.61398(16) 0.0340(7) Uani 1 1 d .
H14A H 0.5161 0.1793 0.6108 0.041 Uiso 1 1 calc R
H14B H 0.4109 0.1743 0.5965 0.041 Uiso 1 1 calc R
C11A C 0.3609(2) 0.2164(2) 0.92418(17) 0.0388(7) Uani 1 1 d .
C5B C 0.3077(2) 0.32238(18) 0.50725(14) 0.0275(6) Uani 1 1 d .
H5B H 0.2469 0.3375 0.5249 0.033 Uiso 1 1 calc R
C7B C 0.2503(2) 0.20742(19) 0.41911(15) 0.0326(6) Uani 1 1 d .
H7B H 0.2003 0.2494 0.4142 0.039 Uiso 1 1 calc R
C6A C 0.3494(2) 0.30234(18) 0.82492(15) 0.0303(6) Uani 1 1 d .
H6AA H 0.4101 0.3288 0.8227 0.036 Uiso 1 1 calc R
C6B C 0.3043(2) 0.22804(17) 0.48535(15) 0.0291(6) Uani 1 1 d .
H6B H 0.3669 0.2073 0.4788 0.035 Uiso 1 1 calc R
C12A C 0.3127(2) 0.2962(2) 0.94160(17) 0.0380(7) Uani 1 1 d .
C15B C 0.4656(2) 0.2921(2) 0.56817(16) 0.0322(6) Uani 1 1 d .
H15E H 0.4813 0.2747 0.5206 0.039 Uiso 1 1 calc R
H15F H 0.5143 0.3289 0.5857 0.039 Uiso 1 1 calc R
C5A C 0.3013(2) 0.31442(17) 0.75643(14) 0.0275(6) Uani 1 1 d .
H5A H 0.2502 0.2733 0.7549 0.033 Uiso 1 1 calc R
C2 C 0.0653(2) 0.38819(18) 0.55707(15) 0.0304(6) Uani 1 1 d .
H2A H 0.0003 0.3770 0.5547 0.037 Uiso 1 1 calc R
H2B H 0.0968 0.3430 0.5310 0.037 Uiso 1 1 calc R
C2B C 0.3619(3) 0.4666(2) 0.48069(18) 0.0409(8) Uani 1 1 d .
H2BA H 0.4068 0.4959 0.4516 0.049 Uiso 1 1 calc R
H2BB H 0.3115 0.5063 0.4890 0.049 Uiso 1 1 calc R
C7A C 0.3574(2) 0.20749(19) 0.84645(16) 0.0363(7) Uani 1 1 d .
H7A H 0.2992 0.1795 0.8349 0.044 Uiso 1 1 calc R
C7 C -0.0316(2) 0.63918(19) 0.55028(16) 0.0334(7) Uani 1 1 d .
H7 H 0.0207 0.6537 0.5204 0.040 Uiso 1 1 calc R
C11B C 0.2121(2) 0.1202(2) 0.43773(18) 0.0392(7) Uani 1 1 d D
C9 C -0.0759(2) 0.5084(2) 0.47973(18) 0.0408(7) Uani 1 1 d .
H9A H -0.0935 0.4663 0.5153 0.049 Uiso 1 1 calc R
H9B H -0.1087 0.4945 0.4368 0.049 Uiso 1 1 calc R
C1B C 0.3280(2) 0.38424(19) 0.44439(15) 0.0330(7) Uani 1 1 d .
H1B H 0.2700 0.3979 0.4214 0.040 Uiso 1 1 calc R
C11 C -0.0584(2) 0.7188(2) 0.58924(17) 0.0385(7) Uani 1 1 d .
C12B C 0.2146(2) 0.1118(2) 0.51341(18) 0.0411(8) Uani 1 1 d D
C14 C 0.0564(3) 0.5084(2) 0.40143(17) 0.0451(9) Uani 1 1 d .
H14C H 0.0167 0.5187 0.3641 0.054 Uiso 1 1 calc R
H14D H 0.1187 0.5035 0.3932 0.054 Uiso 1 1 calc R
C9A C 0.4220(2) 0.1500(2) 0.73198(17) 0.0407(7) Uani 1 1 d .
H9AA H 0.3610 0.1302 0.7205 0.049 Uiso 1 1 calc R
H9AB H 0.4643 0.1057 0.7158 0.049 Uiso 1 1 calc R
C8B C 0.3074(2) 0.2082(2) 0.35283(16) 0.0404(7) Uani 1 1 d .
H8BA H 0.2706 0.1863 0.3142 0.049 Uiso 1 1 calc R
H8BB H 0.3582 0.1685 0.3591 0.049 Uiso 1 1 calc R
C8A C 0.4298(2) 0.1566(2) 0.81157(17) 0.0422(8) Uani 1 1 d .
H8AA H 0.4296 0.0982 0.8310 0.051 Uiso 1 1 calc R
H8AB H 0.4882 0.1828 0.8230 0.051 Uiso 1 1 calc R
C9B C 0.3448(3) 0.2972(2) 0.33234(17) 0.0439(8) Uani 1 1 d .
H9BA H 0.3877 0.2894 0.2940 0.053 Uiso 1 1 calc R
H9BB H 0.2947 0.3322 0.3146 0.053 Uiso 1 1 calc R
C13A C 0.4001(3) 0.1665(3) 0.9720(2) 0.0557(10) Uani 1 1 d .
H13A H 0.3976 0.1819 1.0194 0.067 Uiso 1 1 calc R
H13B H 0.4303 0.1159 0.9584 0.067 Uiso 1 1 calc R
C12 C -0.0314(3) 0.7080(2) 0.66206(19) 0.0467(8) Uani 1 1 d .
C14B C 0.4791(3) 0.3591(2) 0.3896(2) 0.0486(9) Uani 1 1 d .
H14E H 0.5147 0.3366 0.3534 0.058 Uiso 1 1 calc R
H14F H 0.5062 0.3905 0.4260 0.058 Uiso 1 1 calc R
C8 C -0.1037(3) 0.5993(2) 0.50434(19) 0.0461(8) Uani 1 1 d .
H8A H -0.1139 0.6362 0.4636 0.055 Uiso 1 1 calc R
H8B H -0.1605 0.5956 0.5304 0.055 Uiso 1 1 calc R
C13 C -0.0956(2) 0.7913(2) 0.5657(2) 0.0478(8) Uani 1 1 d .
H13C H -0.1054 0.8378 0.5963 0.057 Uiso 1 1 calc R
H13D H -0.1121 0.7961 0.5185 0.057 Uiso 1 1 calc R
C13B C 0.1831(3) 0.0575(3) 0.3972(2) 0.0614(11) Uani 1 1 d .
H13E H 0.1632 0.0054 0.4169 0.074 Uiso 1 1 calc R
H13F H 0.1823 0.0649 0.3485 0.074 Uiso 1 1 calc R

loop_
_atom_site_aniso_label
_atom_site_aniso_U_11
_atom_site_aniso_U_22
_atom_site_aniso_U_33
_atom_site_aniso_U_23
_atom_site_aniso_U_13
_atom_site_aniso_U_12
O5 0.0260(10) 0.0212(8) 0.0250(10) -0.0002(7) 0.0024(7) 0.0013(8)
O4 0.0276(10) 0.0221(9) 0.0302(10) -0.0018(7) 0.0004(8) -0.0012(8)
O6 0.0348(11) 0.0252(9) 0.0361(12) -0.0027(8) -0.0037(9) -0.0029(9)
O10 0.0495(13) 0.0320(11) 0.0355(12) 0.0030(9) 0.0035(9) -0.0078(10)
O7 0.0396(12) 0.0391(11) 0.0260(10) 0.0000(8) -0.0021(9) -0.0020(10)
O3 0.0310(11) 0.0367(11) 0.0374(12) 0.0086(9) 0.0061(8) -0.0030(9)
O1 0.0556(14) 0.0434(12) 0.0307(12) -0.0103(9) -0.0038(10) 0.0217(12)
O12 0.0581(16) 0.0348(12) 0.0539(15) -0.0048(10) -0.0047(12) -0.0132(12)
O9 0.0368(12) 0.0375(12) 0.0467(14) -0.0027(9) -0.0098(10) -0.0017(10)
O8 0.0610(16) 0.0588(15) 0.0264(12) -0.0045(10) -0.0047(10) -0.0066(13)
O11 0.0698(18) 0.0435(14) 0.0705(19) 0.0107(12) 0.0117(14) -0.0198(14)
O2 0.110(3) 0.0657(18) 0.0524(18) -0.0283(14) -0.0177(16) 0.0505(19)
O13 0.0638(19) 0.0612(18) 0.073(2) -0.0114(14) 0.0071(15) -0.0144(16)
C4 0.0262(14) 0.0254(13) 0.0237(14) -0.0027(10) 0.0042(10) -0.0012(11)
C2A 0.0279(14) 0.0215(12) 0.0298(15) -0.0025(10) 0.0020(11) -0.0012(12)
C1A 0.0288(15) 0.0241(13) 0.0301(15) -0.0037(11) 0.0003(11) -0.0014(12)
C3A 0.0298(15) 0.0213(12) 0.0259(14) -0.0007(10) -0.0002(11) -0.0014(12)
C15 0.0327(15) 0.0291(14) 0.0237(14) -0.0041(11) 0.0007(11) 0.0025(12)
C3 0.0262(15) 0.0258(13) 0.0279(15) 0.0007(10) 0.0020(11) -0.0011(12)
C4A 0.0315(15) 0.0273(13) 0.0228(14) -0.0011(10) -0.0013(11) -0.0021(12)
C10A 0.0326(16) 0.0263(14) 0.0377(17) -0.0019(12) -0.0055(12) 0.0017(13)
C1 0.0306(15) 0.0306(14) 0.0232(14) -0.0049(11) 0.0026(11) -0.0020(12)
C3B 0.0339(16) 0.0271(14) 0.0383(17) -0.0019(12) 0.0095(13) -0.0021(13)
C15A 0.0360(16) 0.0323(14) 0.0231(15) -0.0036(11) 0.0018(11) 0.0016(13)
C10 0.0456(18) 0.0258(13) 0.0283(16) -0.0028(11) -0.0067(12) -0.0046(13)
C6 0.0326(16) 0.0314(14) 0.0266(15) -0.0040(11) 0.0019(11) 0.0012(13)
C5 0.0291(15) 0.0228(13) 0.0239(14) -0.0036(10) 0.0007(10) 0.0000(12)
C4B 0.0283(15) 0.0258(14) 0.0296(15) -0.0024(11) 0.0036(11) -0.0002(12)
C10B 0.0457(19) 0.0301(15) 0.0338(17) 0.0037(12) 0.0082(13) 0.0014(14)
C14A 0.0337(16) 0.0302(14) 0.0380(17) -0.0056(12) 0.0003(12) 0.0067(13)
C11A 0.0450(19) 0.0375(16) 0.0338(17) 0.0028(13) -0.0098(13) -0.0091(15)
C5B 0.0284(15) 0.0271(13) 0.0269(15) -0.0018(10) 0.0039(11) 0.0032(12)
C7B 0.0306(16) 0.0330(15) 0.0343(16) -0.0051(12) -0.0025(12) 0.0029(13)
C6A 0.0355(16) 0.0268(14) 0.0286(15) -0.0024(11) -0.0013(12) -0.0027(12)
C6B 0.0294(15) 0.0261(14) 0.0316(15) 0.0017(11) 0.0028(11) -0.0008(12)
C12A 0.0396(18) 0.0429(17) 0.0316(18) 0.0047(13) -0.0069(13) -0.0088(15)
C15B 0.0283(15) 0.0346(15) 0.0337(16) -0.0041(12) 0.0042(12) -0.0002(13)
C5A 0.0301(15) 0.0253(13) 0.0270(15) -0.0008(10) 0.0001(11) -0.0006(12)
C2 0.0369(16) 0.0242(13) 0.0302(16) -0.0037(11) -0.0014(12) -0.0024(12)
C2B 0.053(2) 0.0284(15) 0.0414(19) 0.0026(13) 0.0065(15) 0.0003(15)
C7A 0.0444(18) 0.0309(15) 0.0336(17) 0.0063(12) -0.0063(13) -0.0050(14)
C7 0.0333(16) 0.0309(15) 0.0361(17) 0.0002(12) 0.0001(12) 0.0046(13)
C11B 0.0285(16) 0.0409(17) 0.0481(19) -0.0061(14) -0.0033(13) -0.0025(14)
C9 0.0422(19) 0.0384(16) 0.0418(19) -0.0043(14) -0.0106(14) -0.0014(15)
C1B 0.0378(17) 0.0290(14) 0.0323(16) 0.0025(12) 0.0026(12) 0.0024(13)
C11 0.0344(17) 0.0393(17) 0.0416(19) -0.0017(13) 0.0013(13) 0.0098(15)
C12B 0.0387(19) 0.0325(16) 0.052(2) -0.0015(15) 0.0046(15) -0.0035(14)
C14 0.070(3) 0.0353(16) 0.0297(18) -0.0005(13) -0.0037(15) -0.0064(17)
C9A 0.049(2) 0.0286(15) 0.0440(19) 0.0014(13) -0.0004(14) 0.0032(15)
C8B 0.0468(19) 0.0430(17) 0.0315(17) -0.0080(13) 0.0000(13) -0.0012(16)
C8A 0.051(2) 0.0359(16) 0.0395(18) 0.0091(13) -0.0046(14) 0.0076(16)
C9B 0.056(2) 0.0487(19) 0.0267(17) 0.0001(13) 0.0068(14) -0.0005(17)
C13A 0.079(3) 0.0444(19) 0.044(2) 0.0086(16) -0.0207(19) -0.007(2)
C12 0.054(2) 0.0415(18) 0.045(2) -0.0107(15) -0.0035(16) 0.0212(17)
C14B 0.046(2) 0.052(2) 0.049(2) -0.0028(15) 0.0132(16) -0.0038(17)
C8 0.044(2) 0.0466(19) 0.048(2) -0.0030(15) -0.0142(15) 0.0057(17)
C13 0.045(2) 0.0426(19) 0.055(2) -0.0006(16) -0.0007(16) 0.0129(17)
C13B 0.060(3) 0.055(2) 0.069(3) -0.0105(19) -0.007(2) -0.021(2)

loop_
_atom_type_symbol
_atom_type_description
_atom_type_scat_dispersion_real
_atom_type_scat_dispersion_imag
_atom_type_scat_source
C C 0.0181 0.0091 'International Tables Vol C Tables 4.2.6.8 and 6.1.1.4'
H H 0.0000 0.0000 'International Tables Vol C Tables 4.2.6.8 and 6.1.1.4'
O O 0.0492 0.0322 'International Tables Vol C Tables 4.2.6.8 and 6.1.1.4'

loop_
_geom_angle_atom_site_label_1
_geom_angle_atom_site_label_2
_geom_angle_atom_site_label_3
_geom_angle
C3A O5 C4 101.2(2)
C3 O4 C3A 107.07(19)
C4A O6 H6 109.5
C12B O10 C6B 109.5(2)
C12A O7 C6A 108.6(2)
C3 O3 H3 109.5
C12 O1 C6 111.3(2)
C10A O9 H9 109.5
H13G O13 H13H 116(4)
O5 C4 C15 108.1(2)
O5 C4 C3 99.4(2)
O5 C4 C5 105.2(2)
C15 C4 C3 113.7(2)
C15 C4 C5 121.1(2)
C5 C4 C3 106.9(2)
C1A C2A C3A 108.4(2)
C1A C2A C4B 126.9(3)
C4B C2A C3A 124.7(2)
C2A C1A C10A 124.2(3)
C2A C1A C5A 109.9(2)
C10A C1A C5A 125.9(2)
O5 C3A O4 105.2(2)
O5 C3A C2A 118.8(2)
O5 C3A C4A 111.5(2)
O4 C3A C2A 108.0(2)
O4 C3A C4A 111.1(2)
C2A C3A C4A 102.3(2)
C4 C15 H15A 109.0
C4 C15 H15B 109.0
C4 C15 C15A 112.7(2)
H15A C15 H15B 107.8
C15A C15 H15A 109.0
C15A C15 H15B 109.0
O4 C3 C4 103.4(2)
O4 C3 C2 114.0(2)
O3 C3 O4 111.0(2)
O3 C3 C4 114.5(2)
O3 C3 C2 108.2(2)
C2 C3 C4 105.8(2)
O6 C4A C3A 110.4(2)
O6 C4A C15A 106.1(2)
O6 C4A C5A 112.0(2)
C15A C4A C3A 109.4(2)
C15A C4A C5A 120.3(2)
C5A C4A C3A 98.3(2)
O9 C10A C1A 108.3(2)
O9 C10A C14A 109.2(3)
O9 C10A C9A 109.1(3)
C1A C10A C14A 107.9(2)
C1A C10A C9A 112.9(3)
C14A C10A C9A 109.4(2)
C10 C1 H1 106.8
C10 C1 C5 119.0(2)
C10 C1 C2 112.2(2)
C5 C1 H1 106.8
C2 C1 H1 106.8
C2 C1 C5 104.7(2)
O12 C3B C4B 124.4(3)
O12 C3B C2B 124.6(3)
C2B C3B C4B 111.0(3)
C15 C15A H15C 109.6
C15 C15A H15D 109.6
C4A C15A C15 110.1(2)
C4A C15A H15C 109.6
C4A C15A H15D 109.6
H15C C15A H15D 108.2
C9 C10 C1 119.5(3)
C14 C10 C1 120.2(3)
C14 C10 C9 120.1(3)
O1 C6 H6A 109.8
O1 C6 C5 110.1(2)
O1 C6 C7 105.8(2)
C5 C6 H6A 109.8
C5 C6 C7 111.4(2)
C7 C6 H6A 109.8
C4 C5 C1 102.1(2)
C4 C5 H5 108.9
C1 C5 H5 108.9
C6 C5 C4 115.9(2)
C6 C5 C1 111.9(2)
C6 C5 H5 108.9
C2A C4B C3B 109.9(2)
C2A C4B C5B 112.2(2)
C2A C4B C15B 108.2(2)
C3B C4B C5B 102.6(2)
C3B C4B C15B 106.9(2)
C15B C4B C5B 116.7(2)
C9B C10B C1B 114.7(3)
C14B C10B C1B 123.4(3)
C14B C10B C9B 121.9(3)
C10A C14A H14A 109.2
C10A C14A H14B 109.2
H14A C14A H14B 107.9
C15B C14A C10A 112.0(2)
C15B C14A H14A 109.2
C15B C14A H14B 109.2
C12A C11A C7A 106.7(3)
C13A C11A C12A 123.0(3)
C13A C11A C7A 130.3(4)
C4B C5B H5B 107.0
C4B C5B C1B 106.9(2)
C6B C5B C4B 116.1(2)
C6B C5B H5B 107.0
C6B C5B C1B 112.4(2)
C1B C5B H5B 107.0
C6B C7B H7B 109.3
C11B C7B H7B 109.3
C11B C7B C6B 100.7(2)
C11B C7B C8B 114.3(3)
C8B C7B H7B 109.3
C8B C7B C6B 113.5(3)
O7 C6A H6AA 109.9
O7 C6A C5A 110.0(2)
O7 C6A C7A 103.9(2)
C5A C6A H6AA 109.9
C5A C6A C7A 113.0(2)
C7A C6A H6AA 109.9
O10 C6B C5B 108.6(2)
O10 C6B C7B 106.3(2)
O10 C6B H6B 108.4
C5B C6B C7B 116.5(2)
C5B C6B H6B 108.4
C7B C6B H6B 108.4
O7 C12A C11A 108.8(3)
O8 C12A O7 120.5(3)
O8 C12A C11A 130.7(3)
C4B C15B H15E 108.9
C4B C15B H15F 108.9
C14A C15B C4B 113.4(2)
C14A C15B H15E 108.9
C14A C15B H15F 108.9
H15E C15B H15F 107.7
C1A C5A C4A 100.9(2)
C1A C5A H5A 107.9
C4A C5A H5A 107.9
C6A C5A C1A 112.9(2)
C6A C5A C4A 118.7(2)
C6A C5A H5A 107.9
C3 C2 C1 107.4(2)
C3 C2 H2A 110.2
C3 C2 H2B 110.2
C1 C2 H2A 110.2
C1 C2 H2B 110.2
H2A C2 H2B 108.5
C3B C2B H2BA 110.4
C3B C2B H2BB 110.4
C3B C2B C1B 106.9(2)
H2BA C2B H2BB 108.6
C1B C2B H2BA 110.4
C1B C2B H2BB 110.4
C11A C7A C6A 100.5(3)
C11A C7A H7A 107.1
C6A C7A H7A 107.1
C8A C7A C11A 118.0(3)
C8A C7A C6A 116.3(3)
C8A C7A H7A 107.1
C6 C7 H7 107.9
C11 C7 C6 103.2(2)
C11 C7 H7 107.9
C11 C7 C8 116.1(3)
C8 C7 C6 113.3(3)
C8 C7 H7 107.9
C12B C11B C7B 107.8(3)
C13B C11B C7B 130.1(4)
C13B C11B C12B 122.0(4)
C10 C9 H9A 109.0
C10 C9 H9B 109.0
C10 C9 C8 112.8(3)
H9A C9 H9B 107.8
C8 C9 H9A 109.0
C8 C9 H9B 109.0
C10B C1B C5B 114.6(2)
C10B C1B C2B 115.4(3)
C10B C1B H1B 107.8
C5B C1B H1B 107.8
C2B C1B C5B 102.9(2)
C2B C1B H1B 107.8
C12 C11 C7 108.1(3)
C13 C11 C7 129.6(3)
C13 C11 C12 122.2(3)
O10 C12B C11B 109.4(3)
O11 C12B O10 120.6(3)
O11 C12B C11B 130.0(3)
C10 C14 H14C 120.0
C10 C14 H14D 120.0
H14C C14 H14D 120.0
C10A C9A H9AA 108.3
C10A C9A H9AB 108.3
H9AA C9A H9AB 107.4
C8A C9A C10A 116.1(3)
C8A C9A H9AA 108.3
C8A C9A H9AB 108.3
C7B C8B H8BA 108.6
C7B C8B H8BB 108.6
C7B C8B C9B 114.8(3)
H8BA C8B H8BB 107.6
C9B C8B H8BA 108.6
C9B C8B H8BB 108.6
C7A C8A C9A 115.3(3)
C7A C8A H8AA 108.4
C7A C8A H8AB 108.4
C9A C8A H8AA 108.4
C9A C8A H8AB 108.4
H8AA C8A H8AB 107.5
C10B C9B C8B 116.0(3)
C10B C9B H9BA 108.3
C10B C9B H9BB 108.3
C8B C9B H9BA 108.3
C8B C9B H9BB 108.3
H9BA C9B H9BB 107.4
C11A C13A H13A 120.0
C11A C13A H13B 120.0
H13A C13A H13B 120.0
O1 C12 C11 110.1(3)
O2 C12 O1 120.7(3)
O2 C12 C11 129.2(3)
C10B C14B H14E 120.0
C10B C14B H14F 120.0
H14E C14B H14F 120.0
C7 C8 C9 111.3(3)
C7 C8 H8A 109.4
C7 C8 H8B 109.4
C9 C8 H8A 109.4
C9 C8 H8B 109.4
H8A C8 H8B 108.0
C11 C13 H13C 120.0
C11 C13 H13D 120.0
H13C C13 H13D 120.0
C11B C13B H13E 120.0
C11B C13B H13F 120.0
H13E C13B H13F 120.0

loop_
_geom_bond_atom_site_label_1
_geom_bond_atom_site_label_2
_geom_bond_distance
O5 C4 1.474(3)
O5 C3A 1.399(3)
O4 C3A 1.445(3)
O4 C3 1.431(3)
O6 H6 0.8300
O6 C4A 1.425(3)
O10 C6B 1.452(3)
O10 C12B 1.368(4)
O7 C6A 1.464(4)
O7 C12A 1.373(4)
O3 H3 0.8300
O3 C3 1.403(3)
O1 C6 1.458(3)
O1 C12 1.339(4)
O12 C3B 1.207(4)
O9 H9 0.8300
O9 C10A 1.431(4)
O8 C12A 1.209(4)
O11 C12B 1.207(4)
O2 C12 1.213(4)
O13 H13G 0.857(19)
O13 H13H 0.92(2)
C4 C15 1.526(4)
C4 C3 1.548(4)
C4 C5 1.528(4)
C2A C1A 1.343(4)
C2A C3A 1.515(4)
C2A C4B 1.508(4)
C1A C10A 1.508(4)
C1A C5A 1.549(4)
C3A C4A 1.554(4)
C15 H15A 0.9800
C15 H15B 0.9800
C15 C15A 1.547(4)
C3 C2 1.529(4)
C4A C15A 1.511(4)
C4A C5A 1.551(4)
C10A C14A 1.536(4)
C10A C9A 1.548(4)
C1 H1 0.9900
C1 C10 1.516(4)
C1 C5 1.573(4)
C1 C2 1.541(4)
C3B C4B 1.550(4)
C3B C2B 1.489(5)
C15A H15C 0.9800
C15A H15D 0.9800
C10 C9 1.510(5)
C10 C14 1.338(5)
C6 H6A 0.9900
C6 C5 1.519(4)
C6 C7 1.542(4)
C5 H5 0.9900
C4B C5B 1.563(4)
C4B C15B 1.559(4)
C10B C1B 1.524(4)
C10B C9B 1.504(5)
C10B C14B 1.316(5)
C14A H14A 0.9800
C14A H14B 0.9800
C14A C15B 1.532(4)
C11A C12A 1.469(5)
C11A C7A 1.498(4)
C11A C13A 1.334(5)
C5B H5B 0.9900
C5B C6B 1.524(4)
C5B C1B 1.570(4)
C7B H7B 0.9900
C7B C6B 1.535(4)
C7B C11B 1.509(5)
C7B C8B 1.526(4)
C6A H6AA 0.9900
C6A C5A 1.506(4)
C6A C7A 1.533(4)
C6B H6B 0.9900
C15B H15E 0.9800
C15B H15F 0.9800
C5A H5A 0.9900
C2 H2A 0.9800
C2 H2B 0.9800
C2B H2BA 0.9800
C2B H2BB 0.9800
C2B C1B 1.539(4)
C7A H7A 0.9900
C7A C8A 1.491(5)
C7 H7 0.9900
C7 C11 1.497(4)
C7 C8 1.516(5)
C11B C12B 1.458(5)
C11B C13B 1.318(5)
C9 H9A 0.9800
C9 H9B 0.9800
C9 C8 1.542(5)
C1B H1B 0.9900
C11 C12 1.462(5)
C11 C13 1.332(5)
C14 H14C 0.9400
C14 H14D 0.9400
C9A H9AA 0.9800
C9A H9AB 0.9800
C9A C8A 1.534(5)
C8B H8BA 0.9800
C8B H8BB 0.9800
C8B C9B 1.539(5)
C8A H8AA 0.9800
C8A H8AB 0.9800
C9B H9BA 0.9800
C9B H9BB 0.9800
C13A H13A 0.9400
C13A H13B 0.9400
C14B H14E 0.9400
C14B H14F 0.9400
C8 H8A 0.9800
C8 H8B 0.9800
C13 H13C 0.9400
C13 H13D 0.9400
C13B H13E 0.9400
C13B H13F 0.9400
